data_1560081
loop_
_publ_author_name
'Li, Hui'
'Li, Huanhuan'
'Gu, Jie'
'He, Fei'
'Peng, Hao'
'Tao, Ye'
'Tian, Dan'
'Yang, Qingqing'
'Li, Ping'
'Zheng, Chao'
'Huang, Wei'
'Chen, Runfeng'

_publ_section_title
;
 Fluorine-induced aggregate-interlocking for color-tunable organic
 afterglow with a simultaneously improved efficiency and lifetime
;
_journal_issue 10
_journal_name_full 'Chemical Science'
_journal_page_first 3580
_journal_page_last 3586
_journal_paper_doi 10.1039/D0SC06025A
_journal_volume 12
_journal_year 2021
_chemical_formula_moiety 'C19 H12 F N O'
_chemical_formula_sum 'C19 H12 F N O'
_chemical_formula_weight 289.30
_space_group_crystal_system monoclinic
_space_group_IT_number 14
_space_group_name_Hall '-P 2ybc'
_space_group_name_H-M_alt 'P 1 21/c 1'
_atom_sites_solution_hydrogens geom
_atom_sites_solution_primary dual
_audit_creation_date 2018-04-03
_audit_creation_method
;
Olex2 1.2
(compiled 2017.08.10 svn.r3458 for OlexSys, GUI svn.r5381)
;
_audit_update_record
;
2020-01-06 deposited with the CCDC.	2021-01-08 downloaded from the CCDC.
;
_cell_angle_alpha 90
_cell_angle_beta 91.313(5)
_cell_angle_gamma 90
_cell_formula_units_Z 4
_cell_length_a 8.9406(17)
_cell_length_b 22.597(4)
_cell_length_c 7.0302(12)
_cell_measurement_reflns_used 2041
_cell_measurement_temperature 298(2)
_cell_measurement_theta_max 31.737
_cell_measurement_theta_min 1.746
_cell_volume 1419.9(4)
_computing_molecular_graphics 'Olex2 (Dolomanov et al., 2009)'
_computing_publication_material 'Olex2 (Dolomanov et al., 2009)'
_computing_structure_refinement 'ShelXL (Sheldrick, 2015)'
_computing_structure_solution 'ShelXT (Sheldrick, 2015)'
_diffrn_ambient_temperature 297.79
_diffrn_measured_fraction_theta_full 0.997
_diffrn_measured_fraction_theta_max 0.997
_diffrn_measurement_device_type CCD?area?detector
_diffrn_measurement_method CCD?area?detector
_diffrn_radiation_type MoK\a
_diffrn_radiation_wavelength 0.71073
_diffrn_reflns_av_R_equivalents 0.0327
_diffrn_reflns_av_unetI/netI 0.0330
_diffrn_reflns_Laue_measured_fraction_full 0.997
_diffrn_reflns_Laue_measured_fraction_max 0.997
_diffrn_reflns_limit_h_max 10
_diffrn_reflns_limit_h_min -11
_diffrn_reflns_limit_k_max 30
_diffrn_reflns_limit_k_min -28
_diffrn_reflns_limit_l_max 9
_diffrn_reflns_limit_l_min -9
_diffrn_reflns_number 12326
_diffrn_reflns_point_group_measured_fraction_full 0.997
_diffrn_reflns_point_group_measured_fraction_max 0.997
_diffrn_reflns_theta_full 25.242
_diffrn_reflns_theta_max 28.217
_diffrn_reflns_theta_min 1.802
_exptl_absorpt_coefficient_mu 0.093
_exptl_crystal_density_diffrn 1.353
_exptl_crystal_description needle
_exptl_crystal_F_000 600
_refine_diff_density_max 0.148
_refine_diff_density_min -0.243
_refine_diff_density_rms 0.039
_refine_ls_extinction_method none
_refine_ls_goodness_of_fit_ref 1.144
_refine_ls_hydrogen_treatment constr
_refine_ls_matrix_type full
_refine_ls_number_parameters 199
_refine_ls_number_reflns 3491
_refine_ls_number_restraints 0
_refine_ls_restrained_S_all 1.144
_refine_ls_R_factor_all 0.0879
_refine_ls_R_factor_gt 0.0594
_refine_ls_shift/su_max 0.001
_refine_ls_shift/su_mean 0.000
_refine_ls_structure_factor_coef Fsqd
_refine_ls_weighting_details 'w=1/[\s^2^(Fo^2^)+(0.0410P)^2^+0.6496P] where P=(Fo^2^+2Fc^2^)/3'
_refine_ls_weighting_scheme calc
_refine_ls_wR_factor_gt 0.1390
_refine_ls_wR_factor_ref 0.1499
_reflns_Friedel_coverage 0.000
_reflns_number_gt 2410
_reflns_number_total 3491
_reflns_threshold_expression 'I > 2\s(I)'
_cod_data_source_file d0sc06025a2.cif
_cod_data_source_block 1111a
_cod_depositor_comments 'Adding full bibliography for 1560078--1560081.cif.'
_cod_database_code 1560081
_shelx_shelxl_version_number 2014/7
_shelx_space_group_comment
;
The symmetry employed for this shelxl refinement is uniquely defined
by the following loop, which should always be used as a source of
symmetry information in preference to the above space-group names.
They are only intended as comments.
;
_olex2_refinement_description
;
1. Fixed Uiso
 At 1.2 times of:
  All C(H) groups
2.a Aromatic/amide H refined with riding coordinates:
 C15(H15), C16(H16), C2(H2), C8(H8), C18(H18), C19(H19), C5(H5), C4(H4),
 C3(H3), C9(H9), C11(H11), C10(H10)
;
_olex2_submission_special_instructions 'No special instructions were received'

loop_
_space_group_symop_operation_xyz
'x, y, z'
'-x, y+1/2, -z+1/2'
'-x, -y, -z'
'x, -y-1/2, z-1/2'

loop_
_atom_site_label
_atom_site_type_symbol
_atom_site_fract_x
_atom_site_fract_y
_atom_site_fract_z
_atom_site_U_iso_or_equiv
_atom_site_adp_type
_atom_site_occupancy
_atom_site_site_symmetry_order
_atom_site_calc_flag
_atom_site_refinement_flags_posn
_atom_site_refinement_flags_adp
_atom_site_refinement_flags_occupancy
_atom_site_disorder_assembly
_atom_site_disorder_group
F1 F 0.4125(2) 0.57883(7) 1.0333(3) 0.0963(6) Uani 1 1 d . . . . .
N1 N 0.16789(18) 0.37925(7) 0.4602(2) 0.0449(4) Uani 1 1 d . . . . .
O1 O -0.04115(18) 0.41328(9) 0.6018(2) 0.0718(5) Uani 1 1 d . . . . .
C13 C 0.0942(2) 0.41504(10) 0.5917(3) 0.0485(5) Uani 1 1 d . . . . .
C14 C 0.1860(2) 0.45675(9) 0.7079(3) 0.0443(5) Uani 1 1 d . . . . .
C1 C 0.3201(2) 0.36016(8) 0.4660(3) 0.0446(5) Uani 1 1 d . . . . .
C7 C 0.0986(2) 0.35576(8) 0.2925(3) 0.0458(5) Uani 1 1 d . . . . .
C6 C 0.3476(2) 0.32886(8) 0.2977(3) 0.0475(5) Uani 1 1 d . . . . .
C15 C 0.2942(2) 0.49280(9) 0.6281(3) 0.0510(5) Uani 1 1 d . . . . .
H15 H 0.3146 0.4891 0.4995 0.061 Uiso 1 1 calc R . . . .
C12 C 0.2090(3) 0.32618(8) 0.1883(3) 0.0491(5) Uani 1 1 d . . . . .
C16 C 0.3713(3) 0.53386(10) 0.7371(4) 0.0593(6) Uani 1 1 d . . . . .
H16 H 0.4437 0.5579 0.6843 0.071 Uiso 1 1 calc R . . . .
C17 C 0.3377(3) 0.53802(10) 0.9258(4) 0.0623(6) Uani 1 1 d . . . . .
C2 C 0.4286(2) 0.36498(9) 0.6092(3) 0.0542(5) Uani 1 1 d . . . . .
H2 H 0.4088 0.3841 0.7231 0.065 Uiso 1 1 calc R . . . .
C8 C -0.0479(3) 0.35961(10) 0.2273(3) 0.0550(5) Uani 1 1 d . . . . .
H8 H -0.1198 0.3795 0.2965 0.066 Uiso 1 1 calc R . . . .
C18 C 0.2318(3) 0.50376(12) 1.0103(3) 0.0648(7) Uani 1 1 d . . . . .
H18 H 0.2127 0.5078 1.1392 0.078 Uiso 1 1 calc R . . . .
C19 C 0.1538(3) 0.46295(10) 0.8992(3) 0.0543(6) Uani 1 1 d . . . . .
H19 H 0.0799 0.4397 0.9528 0.065 Uiso 1 1 calc R . . . .
C5 C 0.4890(3) 0.30439(9) 0.2699(4) 0.0612(6) Uani 1 1 d . . . . .
H5 H 0.5090 0.2841 0.1582 0.073 Uiso 1 1 calc R . . . .
C4 C 0.5982(3) 0.31060(10) 0.4095(4) 0.0676(7) Uani 1 1 d . . . . .
H4 H 0.6928 0.2948 0.3915 0.081 Uiso 1 1 calc R . . . .
C3 C 0.5680(3) 0.34028(10) 0.5766(4) 0.0627(6) Uani 1 1 d . . . . .
H3 H 0.6432 0.3438 0.6696 0.075 Uiso 1 1 calc R . . . .
C9 C -0.0839(3) 0.33286(11) 0.0551(4) 0.0676(7) Uani 1 1 d . . . . .
H9 H -0.1819 0.3347 0.0082 0.081 Uiso 1 1 calc R . . . .
C11 C 0.1694(3) 0.29991(10) 0.0148(3) 0.0645(7) Uani 1 1 d . . . . .
H11 H 0.2408 0.2805 -0.0563 0.077 Uiso 1 1 calc R . . . .
C10 C 0.0235(4) 0.30326(11) -0.0493(4) 0.0728(8) Uani 1 1 d . . . . .
H10 H -0.0041 0.2855 -0.1642 0.087 Uiso 1 1 calc R . . . .

loop_
_atom_site_aniso_label
_atom_site_aniso_U_11
_atom_site_aniso_U_22
_atom_site_aniso_U_33
_atom_site_aniso_U_23
_atom_site_aniso_U_13
_atom_site_aniso_U_12
F1 0.1034(13) 0.0766(11) 0.1075(13) -0.0349(10) -0.0269(10) 0.0024(9)
N1 0.0440(9) 0.0456(9) 0.0454(9) -0.0037(7) 0.0078(7) 0.0008(7)
O1 0.0468(10) 0.1040(14) 0.0651(10) -0.0202(10) 0.0122(8) 0.0025(9)
C13 0.0493(13) 0.0544(12) 0.0422(11) 0.0006(9) 0.0118(9) 0.0047(9)
C14 0.0478(12) 0.0437(10) 0.0416(10) -0.0010(8) 0.0068(9) 0.0103(9)
C1 0.0443(11) 0.0350(9) 0.0550(12) 0.0015(9) 0.0109(9) -0.0019(8)
C7 0.0549(13) 0.0365(10) 0.0465(11) 0.0005(8) 0.0091(9) -0.0040(9)
C6 0.0527(12) 0.0305(9) 0.0600(12) 0.0012(9) 0.0167(10) -0.0013(8)
C15 0.0582(13) 0.0467(11) 0.0487(11) 0.0020(9) 0.0116(10) 0.0082(10)
C12 0.0641(14) 0.0314(9) 0.0524(12) -0.0014(9) 0.0139(10) -0.0031(9)
C16 0.0600(15) 0.0415(11) 0.0765(16) 0.0003(11) 0.0067(12) 0.0039(10)
C17 0.0667(16) 0.0477(12) 0.0719(16) -0.0144(12) -0.0121(13) 0.0122(11)
C2 0.0504(13) 0.0449(11) 0.0675(14) 0.0003(10) 0.0032(11) 0.0039(9)
C8 0.0578(14) 0.0499(12) 0.0572(13) -0.0010(10) 0.0017(10) -0.0018(10)
C18 0.0770(17) 0.0723(16) 0.0449(12) -0.0101(12) -0.0013(11) 0.0165(14)
C19 0.0615(14) 0.0574(13) 0.0446(11) 0.0004(10) 0.0123(10) 0.0084(11)
C5 0.0648(16) 0.0385(11) 0.0815(17) -0.0018(11) 0.0277(13) 0.0065(10)
C4 0.0538(15) 0.0441(12) 0.106(2) 0.0089(13) 0.0220(15) 0.0076(10)
C3 0.0505(13) 0.0482(12) 0.0893(18) 0.0089(12) -0.0007(12) 0.0022(10)
C9 0.0758(18) 0.0597(14) 0.0666(15) -0.0046(12) -0.0121(13) -0.0049(13)
C11 0.090(2) 0.0435(12) 0.0608(14) -0.0115(11) 0.0138(13) 0.0002(12)
C10 0.101(2) 0.0575(15) 0.0595(15) -0.0123(12) -0.0070(15) -0.0041(14)

loop_
_atom_type_symbol
_atom_type_description
_atom_type_scat_dispersion_real
_atom_type_scat_dispersion_imag
_atom_type_scat_source
C C 0.0033 0.0016 'International Tables Vol C Tables 4.2.6.8 and 6.1.1.4'
H H 0.0000 0.0000 'International Tables Vol C Tables 4.2.6.8 and 6.1.1.4'
F F 0.0171 0.0103 'International Tables Vol C Tables 4.2.6.8 and 6.1.1.4'
N N 0.0061 0.0033 'International Tables Vol C Tables 4.2.6.8 and 6.1.1.4'
O O 0.0106 0.0060 'International Tables Vol C Tables 4.2.6.8 and 6.1.1.4'

loop_
_geom_angle_atom_site_label_1
_geom_angle_atom_site_label_2
_geom_angle_atom_site_label_3
_geom_angle
_geom_angle_site_symmetry_1
_geom_angle_site_symmetry_3
_geom_angle_publ_flag
C13 N1 C1 128.08(18) . . ?
C13 N1 C7 124.00(18) . . ?
C7 N1 C1 107.91(16) . . ?
N1 C13 C14 117.85(18) . . ?
O1 C13 N1 120.2(2) . . ?
O1 C13 C14 121.86(19) . . ?
C15 C14 C13 122.05(18) . . ?
C19 C14 C13 118.26(19) . . ?
C19 C14 C15 119.5(2) . . ?
C6 C1 N1 108.27(18) . . ?
C2 C1 N1 130.40(19) . . ?
C2 C1 C6 121.2(2) . . ?
C12 C7 N1 108.13(19) . . ?
C8 C7 N1 130.06(19) . . ?
C8 C7 C12 121.8(2) . . ?
C1 C6 C12 107.72(18) . . ?
C5 C6 C1 119.6(2) . . ?
C5 C6 C12 132.6(2) . . ?
C14 C15 H15 119.6 . . ?
C16 C15 C14 120.9(2) . . ?
C16 C15 H15 119.6 . . ?
C7 C12 C6 107.78(18) . . ?
C11 C12 C7 119.3(2) . . ?
C11 C12 C6 132.9(2) . . ?
C15 C16 H16 121.1 . . ?
C17 C16 C15 117.8(2) . . ?
C17 C16 H16 121.1 . . ?
F1 C17 C16 118.0(3) . . ?
F1 C17 C18 118.6(2) . . ?
C18 C17 C16 123.4(2) . . ?
C1 C2 H2 121.2 . . ?
C1 C2 C3 117.7(2) . . ?
C3 C2 H2 121.2 . . ?
C7 C8 H8 121.2 . . ?
C7 C8 C9 117.6(2) . . ?
C9 C8 H8 121.2 . . ?
C17 C18 H18 120.8 . . ?
C17 C18 C19 118.4(2) . . ?
C19 C18 H18 120.8 . . ?
C14 C19 H19 120.0 . . ?
C18 C19 C14 120.0(2) . . ?
C18 C19 H19 120.0 . . ?
C6 C5 H5 120.4 . . ?
C4 C5 C6 119.3(2) . . ?
C4 C5 H5 120.4 . . ?
C5 C4 H4 119.8 . . ?
C5 C4 C3 120.4(2) . . ?
C3 C4 H4 119.8 . . ?
C2 C3 H3 119.1 . . ?
C4 C3 C2 121.8(2) . . ?
C4 C3 H3 119.1 . . ?
C8 C9 H9 119.3 . . ?
C8 C9 C10 121.4(3) . . ?
C10 C9 H9 119.3 . . ?
C12 C11 H11 120.5 . . ?
C10 C11 C12 118.9(2) . . ?
C10 C11 H11 120.5 . . ?
C9 C10 H10 119.5 . . ?
C11 C10 C9 121.0(2) . . ?
C11 C10 H10 119.5 . . ?

loop_
_geom_bond_atom_site_label_1
_geom_bond_atom_site_label_2
_geom_bond_distance
_geom_bond_site_symmetry_2
_geom_bond_publ_flag
F1 C17 1.358(3) . ?
N1 C13 1.403(3) . ?
N1 C1 1.427(3) . ?
N1 C7 1.422(3) . ?
O1 C13 1.215(3) . ?
C13 C14 1.482(3) . ?
C14 C15 1.392(3) . ?
C14 C19 1.389(3) . ?
C1 C6 1.405(3) . ?
C1 C2 1.386(3) . ?
C7 C12 1.410(3) . ?
C7 C8 1.381(3) . ?
C6 C12 1.445(3) . ?
C6 C5 1.397(3) . ?
C15 H15 0.9300 . ?
C15 C16 1.378(3) . ?
C12 C11 1.395(3) . ?
C16 H16 0.9300 . ?
C16 C17 1.370(3) . ?
C17 C18 1.369(4) . ?
C2 H2 0.9300 . ?
C2 C3 1.390(3) . ?
C8 H8 0.9300 . ?
C8 C9 1.384(3) . ?
C18 H18 0.9300 . ?
C18 C19 1.387(3) . ?
C19 H19 0.9300 . ?
C5 H5 0.9300 . ?
C5 C4 1.376(4) . ?
C4 H4 0.9300 . ?
C4 C3 1.385(4) . ?
C3 H3 0.9300 . ?
C9 H9 0.9300 . ?
C9 C10 1.393(4) . ?
C11 H11 0.9300 . ?
C11 C10 1.373(4) . ?
C10 H10 0.9300 . ?

loop_
_geom_torsion_atom_site_label_1
_geom_torsion_atom_site_label_2
_geom_torsion_atom_site_label_3
_geom_torsion_atom_site_label_4
_geom_torsion
_geom_torsion_site_symmetry_1
_geom_torsion_site_symmetry_2
_geom_torsion_site_symmetry_3
_geom_torsion_site_symmetry_4
_geom_torsion_publ_flag
F1 C17 C18 C19 178.8(2) . . . . ?
N1 C13 C14 C15 46.4(3) . . . . ?
N1 C13 C14 C19 -138.7(2) . . . . ?
N1 C1 C6 C12 -2.4(2) . . . . ?
N1 C1 C6 C5 -178.85(17) . . . . ?
N1 C1 C2 C3 178.0(2) . . . . ?
N1 C7 C12 C6 2.8(2) . . . . ?
N1 C7 C12 C11 -178.93(18) . . . . ?
N1 C7 C8 C9 179.0(2) . . . . ?
O1 C13 C14 C15 -130.2(2) . . . . ?
O1 C13 C14 C19 44.6(3) . . . . ?
C13 N1 C1 C6 -175.53(18) . . . . ?
C13 N1 C1 C2 9.1(3) . . . . ?
C13 N1 C7 C12 175.40(18) . . . . ?
C13 N1 C7 C8 -3.3(3) . . . . ?
C13 C14 C15 C16 175.8(2) . . . . ?
C13 C14 C19 C18 -176.6(2) . . . . ?
C14 C15 C16 C17 -0.1(3) . . . . ?
C1 N1 C13 O1 -157.6(2) . . . . ?
C1 N1 C13 C14 25.7(3) . . . . ?
C1 N1 C7 C12 -4.3(2) . . . . ?
C1 N1 C7 C8 177.1(2) . . . . ?
C1 C6 C12 C7 -0.3(2) . . . . ?
C1 C6 C12 C11 -178.2(2) . . . . ?
C1 C6 C5 C4 1.0(3) . . . . ?
C1 C2 C3 C4 -1.4(3) . . . . ?
C7 N1 C13 O1 22.9(3) . . . . ?
C7 N1 C13 C14 -153.84(18) . . . . ?
C7 N1 C1 C6 4.1(2) . . . . ?
C7 N1 C1 C2 -171.3(2) . . . . ?
C7 C12 C11 C10 -0.5(3) . . . . ?
C7 C8 C9 C10 -0.2(4) . . . . ?
C6 C1 C2 C3 3.1(3) . . . . ?
C6 C12 C11 C10 177.3(2) . . . . ?
C6 C5 C4 C3 0.6(3) . . . . ?
C15 C14 C19 C18 -1.6(3) . . . . ?
C15 C16 C17 F1 -179.4(2) . . . . ?
C15 C16 C17 C18 -0.2(4) . . . . ?
C12 C7 C8 C9 0.5(3) . . . . ?
C12 C6 C5 C4 -174.4(2) . . . . ?
C12 C11 C10 C9 0.7(4) . . . . ?
C16 C17 C18 C19 -0.4(4) . . . . ?
C17 C18 C19 C14 1.3(3) . . . . ?
C2 C1 C6 C12 173.52(18) . . . . ?
C2 C1 C6 C5 -3.0(3) . . . . ?
C8 C7 C12 C6 -178.42(19) . . . . ?
C8 C7 C12 C11 -0.1(3) . . . . ?
C8 C9 C10 C11 -0.4(4) . . . . ?
C19 C14 C15 C16 1.0(3) . . . . ?
C5 C6 C12 C7 175.6(2) . . . . ?
C5 C6 C12 C11 -2.4(4) . . . . ?
C5 C4 C3 C2 -0.4(4) . . . . ?
